data_2012798
loop_
_publ_author_name
'Kim, Chong-Hyeak'
'Lee, Sueg-Geun'

_publ_section_title
;
 Diaquabis(1,3-propanediamine-\k^2^<i>N</i>,<i>N</i>')nickel(II)
 bis(sulfanilate)
;
_journal_issue 7
_journal_name_full 'Acta Crystallographica Section C'
_journal_page_first m421
_journal_page_last m423
_journal_paper_doi 10.1107/S0108270102009897
_journal_volume 58
_journal_year 2002
_chemical_formula_iupac '[Ni (C3 H10 N2)2 (H2 O)2] (C6 H6 N O3 S)2'
_chemical_formula_moiety 'C6 H24 N4 Ni O2 2+ , 2C6 H6 N O3 S -'
_chemical_formula_structural '[Ni (C3 H10 N2)2 (H2 O)2] (C6 H6 N O3 S)2'
_chemical_formula_sum 'C18 H36 N6 Ni O8 S2'
_chemical_formula_weight 587.36
_chemical_name_systematic
;
Diaquabis(1,3-propanediamine-\k^2^N,N')nickel(II) bis(sulfanilate)
;
_space_group_IT_number 14
_symmetry_cell_setting monoclinic
_symmetry_space_group_name_Hall '-P 2ybc'
_symmetry_space_group_name_H-M 'P 1 21/c 1'
_atom_sites_solution_hydrogens geom
_atom_sites_solution_primary direct
_atom_sites_solution_secondary difmap
_cell_angle_alpha 90
_cell_angle_beta 93.841(13)
_cell_angle_gamma 90
_cell_formula_units_Z 2
_cell_length_a 8.6079(12)
_cell_length_b 8.9177(11)
_cell_length_c 16.717(3)
_cell_measurement_reflns_used 54
_cell_measurement_temperature 293(2)
_cell_measurement_theta_max 12.5
_cell_measurement_theta_min 3.5
_cell_volume 1280.4(3)
_computing_cell_refinement XSCANS
_computing_data_collection 'XSCANS (Siemens, 1996)'
_computing_data_reduction 'SHELXTL (Siemens, 1997)'
_computing_molecular_graphics 'ORTEPII (Johnson, 1976) and SHELXTL'
_computing_publication_material SHELXTL
_computing_structure_refinement 'SHELXL97 (Sheldrick, 1997)'
_computing_structure_solution 'SHELXS97 (Sheldrick, 1990)'
_diffrn_ambient_temperature 293(2)
_diffrn_measured_fraction_theta_full 1.000
_diffrn_measured_fraction_theta_max 1.000
_diffrn_measurement_device_type 'Siemens P4'
_diffrn_measurement_method \w/2\q
_diffrn_radiation_monochromator graphite
_diffrn_radiation_source 'fine-focus sealed tube'
_diffrn_radiation_type MoK\a
_diffrn_radiation_wavelength 0.71073
_diffrn_reflns_av_R_equivalents 0.027
_diffrn_reflns_av_sigmaI/netI 0.027
_diffrn_reflns_limit_h_max 11
_diffrn_reflns_limit_h_min -1
_diffrn_reflns_limit_k_max 11
_diffrn_reflns_limit_k_min -1
_diffrn_reflns_limit_l_max 21
_diffrn_reflns_limit_l_min -21
_diffrn_reflns_number 3949
_diffrn_reflns_theta_full 27.50
_diffrn_reflns_theta_max 27.50
_diffrn_reflns_theta_min 2.37
_diffrn_standards_decay_% none
_diffrn_standards_interval_count 97
_diffrn_standards_number 3
_exptl_absorpt_coefficient_mu 0.975
_exptl_absorpt_correction_T_max 0.732
_exptl_absorpt_correction_T_min 0.604
_exptl_absorpt_correction_type empirical
_exptl_absorpt_process_details '(North et al., 1968)'
_exptl_crystal_colour blue
_exptl_crystal_density_diffrn 1.524
_exptl_crystal_density_meas 1.52
_exptl_crystal_density_method 'flotation in mesitylene-bromoform'
_exptl_crystal_description block
_exptl_crystal_F_000 620
_exptl_crystal_size_max 0.50
_exptl_crystal_size_mid 0.41
_exptl_crystal_size_min 0.32
_refine_diff_density_max 0.41
_refine_diff_density_min -0.44
_refine_ls_abs_structure_details ' ? '
_refine_ls_extinction_coef 0.080(3)
_refine_ls_extinction_expression Fc^*^=kFc[1+0.001xFc^2^\l^3^/sin(2\q)]^-1/4^
_refine_ls_extinction_method 'SHELXL97 (Sheldrick, 1997)'
_refine_ls_goodness_of_fit_ref 1.055
_refine_ls_hydrogen_treatment mixed
_refine_ls_matrix_type full
_refine_ls_number_parameters 169
_refine_ls_number_reflns 2932
_refine_ls_number_restraints 0
_refine_ls_restrained_S_all 1.055
_refine_ls_R_factor_all 0.032
_refine_ls_R_factor_gt 0.030
_refine_ls_shift/su_max <0.001
_refine_ls_shift/su_mean 0.000
_refine_ls_structure_factor_coef Fsqd
_refine_ls_weighting_details 'calc w = 1/[\s^2^(Fo^2^)+(0.0411P)^2^+0.5564P] where P=(Fo^2^+2Fc^2^)/3'
_refine_ls_weighting_scheme calc
_refine_ls_wR_factor_gt 0.082
_refine_ls_wR_factor_ref 0.084
_reflns_number_gt 2766
_reflns_number_total 2932
_reflns_threshold_expression I>2\s(I)
_cod_data_source_file de1184.cif
_cod_data_source_block I
_cod_original_cell_volume 1280.3(3)
_cod_original_sg_symbol_H-M 'P 21/c'
_cod_database_code 2012798
_cod_database_fobs_code 2012798

loop_
_symmetry_equiv_pos_as_xyz
'x, y, z'
'-x, y+1/2, -z+1/2'
'-x, -y, -z'
'x, -y-1/2, z-1/2'

loop_
_atom_site_label
_atom_site_fract_x
_atom_site_fract_y
_atom_site_fract_z
_atom_site_U_iso_or_equiv
_atom_site_adp_type
_atom_site_calc_flag
_atom_site_refinement_flags
_atom_site_occupancy
_atom_site_disorder_assembly
_atom_site_disorder_group
_atom_site_type_symbol
Ni1 0.5000 0.5000 0.0000 0.02678(12) Uani d S 1 . . Ni
O1W 0.64728(17) 0.44675(16) 0.10403(8) 0.0401(3) Uani d . 1 . . O
H1WA 0.646(4) 0.495(3) 0.146(2) 0.067(9) Uiso d . 1 . . H
H1WB 0.639(3) 0.363(4) 0.1222(16) 0.069(9) Uiso d . 1 . . H
N10 0.35586(17) 0.31640(16) 0.02160(9) 0.0358(3) Uani d . 1 . . N
H10A 0.3649 0.2498 -0.0183 0.043 Uiso calc R 1 . . H
H10B 0.3933 0.2721 0.0673 0.043 Uiso calc R 1 . . H
C11 0.1889(2) 0.3451(2) 0.02847(13) 0.0432(4) Uani d . 1 . . C
H11A 0.1379 0.2519 0.0412 0.052 Uiso calc R 1 . . H
H11B 0.1433 0.3799 -0.0228 0.052 Uiso calc R 1 . . H
C12 0.1589(3) 0.4599(3) 0.09195(14) 0.0489(5) Uani d . 1 . . C
H12A 0.2205 0.4341 0.1407 0.059 Uiso calc R 1 . . H
H12B 0.0501 0.4550 0.1034 0.059 Uiso calc R 1 . . H
C13 0.1971(2) 0.6197(2) 0.06876(12) 0.0431(4) Uani d . 1 . . C
H13A 0.1473 0.6412 0.0162 0.052 Uiso calc R 1 . . H
H13B 0.1546 0.6882 0.1068 0.052 Uiso calc R 1 . . H
N20 0.36613(17) 0.64655(17) 0.06699(9) 0.0367(3) Uani d . 1 . . N
H20A 0.4070 0.6453 0.1180 0.044 Uiso calc R 1 . . H
H20B 0.3791 0.7399 0.0481 0.044 Uiso calc R 1 . . H
S1 0.69591(5) 0.03898(5) 0.10808(2) 0.03117(13) Uani d . 1 . . S
O1 0.65184(17) -0.11253(15) 0.12870(9) 0.0459(3) Uani d . 1 . . O
O2 0.59833(15) 0.15130(15) 0.14451(8) 0.0415(3) Uani d . 1 . . O
O3 0.70337(17) 0.05997(18) 0.02269(8) 0.0468(3) Uani d . 1 . . O
C1 0.88643(19) 0.06886(18) 0.15185(9) 0.0304(3) Uani d . 1 . . C
C2 0.9124(2) 0.1606(2) 0.21812(11) 0.0391(4) Uani d . 1 . . C
H2A 0.8288 0.2081 0.2399 0.047 Uiso calc R 1 . . H
C3 1.0614(2) 0.1822(2) 0.25222(11) 0.0399(4) Uani d . 1 . . C
H3A 1.0770 0.2434 0.2971 0.048 Uiso calc R 1 . . H
C4 1.1881(2) 0.11358(18) 0.22019(9) 0.0315(3) Uani d . 1 . . C
C5 1.1618(2) 0.02138(19) 0.15309(11) 0.0345(4) Uani d . 1 . . C
H5A 1.2452 -0.0258 0.1310 0.041 Uiso calc R 1 . . H
C6 1.0128(2) -0.00019(18) 0.11942(10) 0.0335(4) Uani d . 1 . . C
H6A 0.9967 -0.0615 0.0746 0.040 Uiso calc R 1 . . H
N1 1.33816(17) 0.13562(18) 0.25594(9) 0.0380(3) Uani d . 1 . . N
H1A 1.3518 0.1916 0.2977 0.046 Uiso calc R 1 . . H
H1B 1.4167 0.0932 0.2361 0.046 Uiso calc R 1 . . H

loop_
_atom_site_aniso_label
_atom_site_aniso_U_11
_atom_site_aniso_U_22
_atom_site_aniso_U_33
_atom_site_aniso_U_12
_atom_site_aniso_U_13
_atom_site_aniso_U_23
Ni1 0.02931(17) 0.01929(17) 0.03119(17) 0.00093(9) -0.00198(11) -0.00145(9)
O1W 0.0525(8) 0.0293(7) 0.0367(7) 0.0032(6) -0.0102(6) -0.0003(5)
N10 0.0367(7) 0.0240(7) 0.0460(8) -0.0013(5) -0.0025(6) 0.0006(6)
C11 0.0364(9) 0.0325(9) 0.0605(11) -0.0045(7) 0.0016(8) 0.0076(8)
C12 0.0462(11) 0.0439(11) 0.0584(12) 0.0016(9) 0.0174(9) 0.0107(9)
C13 0.0406(9) 0.0354(9) 0.0543(11) 0.0069(7) 0.0114(8) 0.0028(8)
N20 0.0399(8) 0.0290(7) 0.0411(7) 0.0042(6) 0.0008(6) -0.0051(6)
S1 0.0361(2) 0.0233(2) 0.0339(2) 0.00114(15) 0.00062(15) 0.00176(14)
O1 0.0535(8) 0.0268(7) 0.0557(8) -0.0072(6) -0.0075(6) 0.0068(6)
O2 0.0374(6) 0.0341(7) 0.0535(7) 0.0054(5) 0.0056(5) -0.0025(6)
O3 0.0532(8) 0.0524(9) 0.0341(6) 0.0025(7) -0.0021(6) 0.0041(6)
C1 0.0358(8) 0.0241(7) 0.0314(7) 0.0009(6) 0.0035(6) 0.0006(6)
C2 0.0394(9) 0.0395(10) 0.0389(8) 0.0048(7) 0.0078(7) -0.0101(7)
C3 0.0433(9) 0.0403(9) 0.0362(8) 0.0007(8) 0.0037(7) -0.0135(7)
C4 0.0382(8) 0.0264(8) 0.0300(7) -0.0009(6) 0.0034(6) 0.0034(6)
C5 0.0388(9) 0.0307(8) 0.0346(8) 0.0051(7) 0.0079(7) -0.0032(6)
C6 0.0431(9) 0.0268(8) 0.0309(8) 0.0024(6) 0.0040(7) -0.0051(6)
N1 0.0373(7) 0.0381(8) 0.0385(7) 0.0001(6) 0.0018(6) -0.0025(6)

loop_
_atom_type_symbol
_atom_type_description
_atom_type_scat_dispersion_real
_atom_type_scat_dispersion_imag
_atom_type_scat_source
C C 0.0033 0.0016 'International Tables Vol C Tables 4.2.6.8 and 6.1.1.4'
H H 0.0000 0.0000 'International Tables Vol C Tables 4.2.6.8 and 6.1.1.4'
N N 0.0061 0.0033 'International Tables Vol C Tables 4.2.6.8 and 6.1.1.4'
O O 0.0106 0.0060 'International Tables Vol C Tables 4.2.6.8 and 6.1.1.4'
S S 0.1246 0.1234 'International Tables Vol C Tables 4.2.6.8 and 6.1.1.4'
Ni Ni 0.3393 1.1124 'International Tables Vol C Tables 4.2.6.8 and 6.1.1.4'

loop_
_geom_angle_atom_site_label_1
_geom_angle_atom_site_label_2
_geom_angle_atom_site_label_3
_geom_angle_site_symmetry_1
_geom_angle_site_symmetry_3
_geom_angle
_geom_angle_publ_flag
N10 Ni1 N10 3_665 . 180.0 no
N10 Ni1 N20 3_665 3_665 92.39(6) no
N10 Ni1 N20 . 3_665 87.61(6) no
N10 Ni1 N20 3_665 . 87.61(6) no
N10 Ni1 N20 . . 92.39(6) yes
N20 Ni1 N20 3_665 . 180.00(7) no
N10 Ni1 O1W 3_665 3_665 90.69(6) no
N10 Ni1 O1W . 3_665 89.31(6) no
N20 Ni1 O1W 3_665 3_665 91.20(6) no
N20 Ni1 O1W . 3_665 88.80(6) no
N10 Ni1 O1W 3_665 . 89.31(6) no
N10 Ni1 O1W . . 90.69(6) yes
N20 Ni1 O1W 3_665 . 88.80(6) no
N20 Ni1 O1W . . 91.20(6) yes
O1W Ni1 O1W 3_665 . 180.00(9) no
Ni1 O1W H1WA . . 123(2) no
Ni1 O1W H1WB . . 117(2) no
H1WA O1W H1WB . . 99(3) no
C11 N10 Ni1 . . 117.98(11) no
C11 N10 H10A . . 107.8 no
Ni1 N10 H10A . . 107.8 no
C11 N10 H10B . . 107.8 no
Ni1 N10 H10B . . 107.8 no
H10A N10 H10B . . 107.1 no
N10 C11 C12 . . 112.73(17) no
N10 C11 H11A . . 109.0 no
C12 C11 H11A . . 109.0 no
N10 C11 H11B . . 109.0 no
C12 C11 H11B . . 109.0 no
H11A C11 H11B . . 107.8 no
C11 C12 C13 . . 114.02(17) no
C11 C12 H12A . . 108.7 no
C13 C12 H12A . . 108.7 no
C11 C12 H12B . . 108.7 no
C13 C12 H12B . . 108.7 no
H12A C12 H12B . . 107.6 no
N20 C13 C12 . . 112.79(16) no
N20 C13 H13A . . 109.0 no
C12 C13 H13A . . 109.0 no
N20 C13 H13B . . 109.0 no
C12 C13 H13B . . 109.0 no
H13A C13 H13B . . 107.8 no
C13 N20 Ni1 . . 118.91(12) no
C13 N20 H20A . . 107.6 no
Ni1 N20 H20A . . 107.6 no
C13 N20 H20B . . 107.6 no
Ni1 N20 H20B . . 107.6 no
H20A N20 H20B . . 107.0 no
O3 S1 O1 . . 112.63(9) yes
O3 S1 O2 . . 112.73(9) yes
O1 S1 O2 . . 111.80(9) yes
O3 S1 C1 . . 106.70(8) yes
O1 S1 C1 . . 106.95(8) yes
O2 S1 C1 . . 105.44(8) yes
C2 C1 C6 . . 119.04(16) no
C2 C1 S1 . . 121.01(13) no
C6 C1 S1 . . 119.95(13) no
C3 C2 C1 . . 120.56(16) no
C3 C2 H2A . . 119.7 no
C1 C2 H2A . . 119.7 no
C2 C3 C4 . . 120.72(16) no
C2 C3 H3A . . 119.6 no
C4 C3 H3A . . 119.6 no
C3 C4 C5 . . 118.63(16) no
C3 C4 N1 . . 119.96(15) no
C5 C4 N1 . . 121.40(15) no
C6 C5 C4 . . 120.44(16) no
C6 C5 H5A . . 119.8 no
C4 C5 H5A . . 119.8 no
C5 C6 C1 . . 120.61(15) no
C5 C6 H6A . . 119.7 no
C1 C6 H6A . . 119.7 no
C4 N1 H1A . . 120.0 no
C4 N1 H1B . . 120.0 no
H1A N1 H1B . . 120.0 no

loop_
_geom_bond_atom_site_label_1
_geom_bond_atom_site_label_2
_geom_bond_site_symmetry_2
_geom_bond_distance
_geom_bond_publ_flag
Ni1 N10 3_665 2.1002(14) no
Ni1 N10 . 2.1002(14) yes
Ni1 N20 3_665 2.1125(14) no
Ni1 N20 . 2.1125(14) yes
Ni1 O1W 3_665 2.1358(13) no
Ni1 O1W . 2.1358(13) yes
O1W H1WA . 0.83(3) no
O1W H1WB . 0.81(3) no
N10 C11 . 1.472(2) no
N10 H10A . 0.9000 no
N10 H10B . 0.9000 no
C11 C12 . 1.509(3) no
C11 H11A . 0.9700 no
C11 H11B . 0.9700 no
C12 C13 . 1.519(3) no
C12 H12A . 0.9700 no
C12 H12B . 0.9700 no
C13 N20 . 1.477(2) no
C13 H13A . 0.9700 no
C13 H13B . 0.9700 no
N20 H20A . 0.9000 no
N20 H20B . 0.9000 no
S1 O3 . 1.4454(13) yes
S1 O1 . 1.4512(13) yes
S1 O2 . 1.4656(13) yes
S1 C1 . 1.7706(17) yes
C1 C2 . 1.383(2) no
C1 C6 . 1.391(2) no
C2 C3 . 1.382(3) no
C2 H2A . 0.9300 no
C3 C4 . 1.389(2) no
C3 H3A . 0.9300 no
C4 C5 . 1.397(2) no
C4 N1 . 1.400(2) no
C5 C6 . 1.379(3) no
C5 H5A . 0.9300 no
C6 H6A . 0.9300 no
N1 H1A . 0.8600 no
N1 H1B . 0.8600 no

loop_
_geom_hbond_atom_site_label_D
_geom_hbond_atom_site_label_H
_geom_hbond_atom_site_label_A
_geom_hbond_site_symmetry_A
_geom_hbond_distance_DH
_geom_hbond_distance_HA
_geom_hbond_distance_DA
_geom_hbond_angle_DHA
_geom_hbond_publ_flag
O1W H1WA N1 2_755 0.83(3) 2.06(3) 2.880(2) 172(3) yes
O1W H1WB O2 . 0.81(3) 1.96(3) 2.760(2) 168(3) yes
N10 H10A O1 3_655 0.90 2.21 3.098(2) 168 yes
N10 H10B O2 . 0.90 2.37 3.189(2) 151 yes
N20 H20B O3 3_665 0.90 2.23 3.055(2) 152 yes
N1 H1A O1 2_755 0.86 2.14 2.958(2) 159 yes
N1 H1B O2 1_655 0.86 2.32 3.011(2) 138 yes

loop_
_geom_torsion_atom_site_label_1
_geom_torsion_atom_site_label_2
_geom_torsion_atom_site_label_3
_geom_torsion_atom_site_label_4
_geom_torsion_site_symmetry_1
_geom_torsion
_geom_torsion_publ_flag
N20 Ni1 N10 C11 3_665 -146.82(14) no
N20 Ni1 N10 C11 . 33.18(14) no
O1W Ni1 N10 C11 3_665 -55.59(14) no
O1W Ni1 N10 C11 . 124.41(14) no
Ni1 N10 C11 C12 . -55.74(19) no
N10 C11 C12 C13 . 73.2(2) no
C11 C12 C13 N20 . -70.8(2) no
C12 C13 N20 Ni1 . 51.9(2) no
N10 Ni1 N20 C13 3_665 148.30(13) no
N10 Ni1 N20 C13 . -31.70(13) no
O1W Ni1 N20 C13 3_665 57.56(13) no
O1W Ni1 N20 C13 . -122.44(13) no
O3 S1 C1 C2 . 132.15(15) no
O1 S1 C1 C2 . -107.09(16) no
O2 S1 C1 C2 . 12.05(17) no
O3 S1 C1 C6 . -47.69(16) no
O1 S1 C1 C6 . 73.07(15) no
O2 S1 C1 C6 . -167.79(13) no
C6 C1 C2 C3 . -0.7(3) no
S1 C1 C2 C3 . 179.47(15) no
C1 C2 C3 C4 . 0.7(3) no
C2 C3 C4 C5 . -0.4(3) no
C2 C3 C4 N1 . -179.42(17) no
C3 C4 C5 C6 . 0.2(3) no
N1 C4 C5 C6 . 179.22(16) no
C4 C5 C6 C1 . -0.3(3) no
C2 C1 C6 C5 . 0.5(3) no
S1 C1 C6 C5 . -179.66(13) no
